data_4033977
loop_
_publ_author_name
'Huang, Ying'
'Fang, Hui-Lin'
'Huang, Yi-Xin'
'Sun, Jing'
'Yan, Chao-Guo'

_publ_section_title
;
 Synthesis of 7'-Arylidenespiro[indoline-3,1'-pyrrolizines] and
 7'-Arylidenespiro[indene-2,1'-pyrrolizines] via [3 + 2] Cycloaddition and
 \b-C-H Functionalized Pyrrolidine.
;
_journal_issue 19
_journal_name_full 'The Journal of organic chemistry'
_journal_page_first 12437
_journal_page_last 12451
_journal_paper_doi 10.1021/acs.joc.9b01920
_journal_volume 84
_journal_year 2019
_chemical_formula_moiety 'C36 H34 N2 O'
_chemical_formula_sum 'C36 H34 N2 O'
_chemical_formula_weight 510.65
_space_group_crystal_system monoclinic
_space_group_IT_number 15
_space_group_name_Hall '-C 2yc'
_space_group_name_H-M_alt 'C 1 2/c 1'
_atom_sites_solution_hydrogens geom
_audit_creation_method SHELXL-2014/7
_cell_angle_alpha 90
_cell_angle_beta 108.56(3)
_cell_angle_gamma 90
_cell_formula_units_Z 8
_cell_length_a 33.92(3)
_cell_length_b 17.611(10)
_cell_length_c 12.341(8)
_cell_measurement_reflns_used 1516
_cell_measurement_temperature 273(2)
_cell_measurement_theta_max 18.84
_cell_measurement_theta_min 2.22
_cell_volume 6989(9)
_computing_structure_refinement 'SHELXL-2014/7 (Sheldrick, 2014)'
_diffrn_ambient_temperature 273(2)
_diffrn_measured_fraction_theta_full 0.991
_diffrn_measured_fraction_theta_max 0.991
_diffrn_measurement_device_type 'CCD area detector'
_diffrn_measurement_method 'phi and omega scans'
_diffrn_radiation_source 'fine-focus sealed tube'
_diffrn_radiation_type MoK\a
_diffrn_radiation_wavelength 0.71073
_diffrn_reflns_av_R_equivalents 0.5074
_diffrn_reflns_av_unetI/netI 0.5085
_diffrn_reflns_Laue_measured_fraction_full 0.991
_diffrn_reflns_Laue_measured_fraction_max 0.991
_diffrn_reflns_limit_h_max 38
_diffrn_reflns_limit_h_min -40
_diffrn_reflns_limit_k_max 20
_diffrn_reflns_limit_k_min -20
_diffrn_reflns_limit_l_max 12
_diffrn_reflns_limit_l_min -14
_diffrn_reflns_number 26390
_diffrn_reflns_point_group_measured_fraction_full 0.991
_diffrn_reflns_point_group_measured_fraction_max 0.991
_diffrn_reflns_theta_full 24.999
_diffrn_reflns_theta_max 24.999
_diffrn_reflns_theta_min 2.017
_exptl_absorpt_coefficient_mu 0.058
_exptl_absorpt_correction_T_max 0.988
_exptl_absorpt_correction_T_min 0.986
_exptl_absorpt_correction_type multi-scan
_exptl_absorpt_process_details sadabs
_exptl_crystal_colour colorless
_exptl_crystal_density_diffrn 0.971
_exptl_crystal_description block
_exptl_crystal_F_000 2176
_exptl_crystal_size_max 0.240
_exptl_crystal_size_mid 0.220
_exptl_crystal_size_min 0.200
_refine_diff_density_max 0.548
_refine_diff_density_min -0.841
_refine_diff_density_rms 0.103
_refine_ls_extinction_coef 0.0047(15)
_refine_ls_extinction_expression Fc^*^=kFc[1+0.001xFc^2^\l^3^/sin(2\q)]^-1/4^
_refine_ls_extinction_method 'SHELXL-2014/7 (Sheldrick 2014'
_refine_ls_goodness_of_fit_ref 1.057
_refine_ls_hydrogen_treatment constr
_refine_ls_matrix_type full
_refine_ls_number_parameters 356
_refine_ls_number_reflns 6120
_refine_ls_number_restraints 252
_refine_ls_restrained_S_all 1.068
_refine_ls_R_factor_all 0.3975
_refine_ls_R_factor_gt 0.1748
_refine_ls_shift/su_max 0.000
_refine_ls_shift/su_mean 0.000
_refine_ls_structure_factor_coef Fsqd
_refine_ls_weighting_details 'w=1/[\s^2^(Fo^2^)+(0.2000P)^2^] where P=(Fo^2^+2Fc^2^)/3'
_refine_ls_weighting_scheme calc
_refine_ls_wR_factor_gt 0.4080
_refine_ls_wR_factor_ref 0.4684
_reflns_Friedel_coverage 0.000
_reflns_number_gt 1693
_reflns_number_total 6120
_reflns_threshold_expression 'I > 2\s(I)'
_cod_data_source_file jo9b01920_si_002.cif
_cod_data_source_block 2d
_cod_original_cell_volume 6988(8)
_cod_original_sg_symbol_H-M 'C 2/c'
_cod_database_code 4033977
_shelx_shelxl_version_number 2014/7
_shelx_space_group_comment
;
The symmetry employed for this shelxl refinement is uniquely defined
by the following loop, which should always be used as a source of
symmetry information in preference to the above space-group names.
They are only intended as comments.
;
_shelx_estimated_absorpt_t_min 0.986
_shelx_estimated_absorpt_t_max 0.988

loop_
_space_group_symop_operation_xyz
'x, y, z'
'-x, y, -z+1/2'
'x+1/2, y+1/2, z'
'-x+1/2, y+1/2, -z+1/2'
'-x, -y, -z'
'x, -y, z-1/2'
'-x+1/2, -y+1/2, -z'
'x+1/2, -y+1/2, z-1/2'

loop_
_atom_site_label
_atom_site_type_symbol
_atom_site_fract_x
_atom_site_fract_y
_atom_site_fract_z
_atom_site_U_iso_or_equiv
_atom_site_adp_type
_atom_site_occupancy
_atom_site_site_symmetry_order
_atom_site_calc_flag
_atom_site_refinement_flags_posn
_atom_site_refinement_flags_adp
C1 C 0.7951(3) 0.6400(5) 0.2504(8) 0.0522(11) Uani 1 1 d . U
C2 C 0.8003(3) 0.7187(5) 0.2653(8) 0.0531(11) Uani 1 1 d . U
H2 H 0.7994 0.7420 0.3321 0.064 Uiso 1 1 calc R U
C3 C 0.8070(3) 0.7613(5) 0.1770(8) 0.0539(11) Uani 1 1 d . U
H3 H 0.8089 0.8139 0.1822 0.065 Uiso 1 1 calc R U
C4 C 0.8109(3) 0.7243(5) 0.0817(8) 0.0537(11) Uani 1 1 d . U
H4 H 0.8166 0.7524 0.0246 0.064 Uiso 1 1 calc R U
C5 C 0.8064(3) 0.6467(5) 0.0702(8) 0.0528(11) Uani 1 1 d . U
H5 H 0.8082 0.6230 0.0047 0.063 Uiso 1 1 calc R U
C6 C 0.7994(3) 0.6049(5) 0.1550(8) 0.0518(10) Uani 1 1 d . U
C7 C 0.7925(3) 0.5219(5) 0.1658(8) 0.0513(9) Uani 1 1 d . U
C8 C 0.7813(3) 0.5163(6) 0.2749(8) 0.0505(11) Uani 1 1 d . U
C9 C 0.8940(2) 0.5369(5) 0.3056(7) 0.0567(11) Uani 1 1 d D U
H9 H 0.8926 0.5698 0.2456 0.068 Uiso 1 1 calc R U
C10 C 0.9247(3) 0.5476(5) 0.4101(6) 0.0584(11) Uani 1 1 d D U
H10 H 0.9426 0.5890 0.4195 0.070 Uiso 1 1 calc R U
C11 C 0.9294(3) 0.4980(4) 0.5010(8) 0.0592(11) Uani 1 1 d D U
C12 C 0.9635(3) 0.5144(5) 0.6129(8) 0.0655(16) Uani 1 1 d . U
H12A H 0.9548 0.5547 0.6524 0.098 Uiso 1 1 calc R U
H12B H 0.9884 0.5293 0.5974 0.098 Uiso 1 1 calc R U
H12C H 0.9689 0.4696 0.6596 0.098 Uiso 1 1 calc R U
C13 C 0.9022(2) 0.4372(5) 0.4835(7) 0.0579(11) Uani 1 1 d D U
H13 H 0.9051 0.4019 0.5416 0.070 Uiso 1 1 calc R U
C14 C 0.8708(3) 0.4287(5) 0.3799(6) 0.0562(11) Uani 1 1 d D U
H14 H 0.8525 0.3880 0.3713 0.067 Uiso 1 1 calc R U
C15 C 0.8652(3) 0.4780(4) 0.2885(7) 0.0548(10) Uani 1 1 d D U
C16 C 0.8310(3) 0.4683(5) 0.1767(8) 0.0523(9) Uani 1 1 d . U
H16 H 0.8423 0.4820 0.1155 0.063 Uiso 1 1 calc R U
C17 C 0.8108(3) 0.3921(5) 0.1483(8) 0.0520(10) Uani 1 1 d . U
H17 H 0.8007 0.3765 0.2110 0.062 Uiso 1 1 calc R U
C18 C 0.8385(3) 0.3283(5) 0.1275(8) 0.0531(10) Uani 1 1 d . U
C19 C 0.8412(3) 0.2612(5) 0.1851(8) 0.0541(11) Uani 1 1 d . U
H19 H 0.8267 0.2548 0.2369 0.065 Uiso 1 1 calc R U
C20 C 0.8661(3) 0.2013(5) 0.1660(8) 0.0552(11) Uani 1 1 d . U
H20 H 0.8669 0.1549 0.2027 0.066 Uiso 1 1 calc R U
C21 C 0.8882(3) 0.2114(5) 0.0957(8) 0.0560(11) Uani 1 1 d . U
C22 C 0.9162(3) 0.1440(5) 0.0776(8) 0.0610(16) Uani 1 1 d . U
H22A H 0.9127 0.1389 -0.0023 0.092 Uiso 1 1 calc R U
H22B H 0.9080 0.0977 0.1056 0.092 Uiso 1 1 calc R U
H22C H 0.9448 0.1546 0.1187 0.092 Uiso 1 1 calc R U
C23 C 0.8853(3) 0.2794(5) 0.0384(8) 0.0551(11) Uani 1 1 d . U
H23 H 0.9005 0.2867 -0.0117 0.066 Uiso 1 1 calc R U
C24 C 0.8607(3) 0.3353(5) 0.0545(8) 0.0540(11) Uani 1 1 d . U
H24 H 0.8590 0.3803 0.0139 0.065 Uiso 1 1 calc R U
C25 C 0.7385(3) 0.3550(5) 0.0326(8) 0.0516(12) Uani 1 1 d . U
H25A H 0.7483 0.3061 0.0671 0.062 Uiso 1 1 calc R U
H25B H 0.7233 0.3473 -0.0477 0.062 Uiso 1 1 calc R U
C26 C 0.7108(3) 0.3935(5) 0.0936(8) 0.0521(11) Uani 1 1 d . U
H26A H 0.6820 0.3775 0.0614 0.062 Uiso 1 1 calc R U
H26B H 0.7203 0.3826 0.1749 0.062 Uiso 1 1 calc R U
C27 C 0.7157(3) 0.4775(5) 0.0710(8) 0.0535(10) Uani 1 1 d . U
C28 C 0.7590(3) 0.4860(5) 0.0609(8) 0.0518(10) Uani 1 1 d . U
H28 H 0.7572 0.5162 -0.0073 0.062 Uiso 1 1 calc R U
C29 C 0.6921(3) 0.5338(6) 0.0690(8) 0.0575(11) Uani 1 1 d . U
H29 H 0.7013 0.5808 0.0525 0.069 Uiso 1 1 calc R U
C30 C 0.6512(3) 0.5325(5) 0.0903(7) 0.0621(11) Uani 1 1 d D U
C31 C 0.6176(2) 0.5750(5) 0.0237(8) 0.0645(12) Uani 1 1 d D U
H31 H 0.6204 0.6061 -0.0344 0.077 Uiso 1 1 calc R U
C32 C 0.5798(3) 0.5705(5) 0.0448(8) 0.0666(12) Uani 1 1 d D U
H32 H 0.5574 0.5977 -0.0024 0.080 Uiso 1 1 calc R U
C33 C 0.5736(3) 0.5280(5) 0.1316(8) 0.0674(12) Uani 1 1 d D U
C34 C 0.5322(3) 0.5302(6) 0.1508(9) 0.0733(17) Uani 1 1 d . U
H34A H 0.5334 0.5649 0.2119 0.110 Uiso 1 1 calc R U
H34B H 0.5253 0.4804 0.1707 0.110 Uiso 1 1 calc R U
H34C H 0.5114 0.5469 0.0822 0.110 Uiso 1 1 calc R U
C35 C 0.6077(3) 0.4874(5) 0.1980(8) 0.0662(12) Uani 1 1 d D U
H35 H 0.6048 0.4572 0.2570 0.079 Uiso 1 1 calc R U
C36 C 0.6461(3) 0.4900(5) 0.1794(8) 0.0643(12) Uani 1 1 d D U
H36 H 0.6684 0.4630 0.2272 0.077 Uiso 1 1 calc R U
N1 N 0.7846(2) 0.5876(4) 0.3206(6) 0.041(2) Uani 1 1 d . .
H1 H 0.7807 0.5985 0.3843 0.049 Uiso 1 1 calc R U
N2 N 0.7741(2) 0.4072(3) 0.0458(5) 0.0289(18) Uani 1 1 d . .
O1 O 0.77302(19) 0.4590(3) 0.3202(5) 0.0442(18) Uani 1 1 d . .

loop_
_atom_site_aniso_label
_atom_site_aniso_U_11
_atom_site_aniso_U_22
_atom_site_aniso_U_33
_atom_site_aniso_U_23
_atom_site_aniso_U_13
_atom_site_aniso_U_12
C1 0.0690(19) 0.0402(16) 0.0538(17) -0.0081(15) 0.0285(16) -0.0048(16)
C2 0.0708(19) 0.0404(17) 0.0542(18) -0.0074(16) 0.0284(16) -0.0054(17)
C3 0.072(2) 0.0406(18) 0.0548(19) -0.0068(16) 0.0279(17) -0.0060(17)
C4 0.0713(19) 0.0407(17) 0.0547(18) -0.0067(16) 0.0278(16) -0.0059(17)
C5 0.0696(19) 0.0405(16) 0.0541(17) -0.0074(15) 0.0281(16) -0.0054(16)
C6 0.0675(17) 0.0406(15) 0.0537(16) -0.0083(14) 0.0284(14) -0.0047(14)
C7 0.0648(15) 0.0417(13) 0.0539(15) -0.0097(12) 0.0281(12) -0.0038(12)
C8 0.0641(18) 0.0413(16) 0.0531(17) -0.0100(16) 0.0285(15) -0.0037(16)
C9 0.0665(19) 0.0485(17) 0.0566(18) -0.0109(16) 0.0216(15) -0.0049(16)
C10 0.0672(19) 0.0503(18) 0.0578(19) -0.0114(16) 0.0202(16) -0.0051(16)
C11 0.068(2) 0.0515(18) 0.0582(19) -0.0115(17) 0.0196(16) -0.0050(16)
C12 0.071(3) 0.058(3) 0.063(3) -0.011(2) 0.015(2) -0.006(2)
C13 0.0669(19) 0.0501(18) 0.0573(19) -0.0112(16) 0.0205(16) -0.0048(16)
C14 0.0660(19) 0.0481(17) 0.0563(18) -0.0111(16) 0.0218(16) -0.0049(16)
C15 0.0654(17) 0.0462(15) 0.0555(16) -0.0108(14) 0.0232(14) -0.0044(14)
C16 0.0645(16) 0.0427(14) 0.0546(15) -0.0103(12) 0.0256(13) -0.0033(12)
C17 0.0640(17) 0.0412(15) 0.0551(16) -0.0105(14) 0.0251(14) -0.0015(14)
C18 0.0646(18) 0.0410(16) 0.0567(17) -0.0106(15) 0.0238(15) 0.0001(15)
C19 0.066(2) 0.0414(17) 0.0579(19) -0.0107(16) 0.0231(16) 0.0009(16)
C20 0.066(2) 0.0420(18) 0.059(2) -0.0110(17) 0.0224(17) 0.0019(17)
C21 0.066(2) 0.0427(18) 0.060(2) -0.0113(17) 0.0222(17) 0.0027(17)
C22 0.069(3) 0.046(3) 0.066(3) -0.013(2) 0.020(2) 0.006(2)
C23 0.066(2) 0.0424(18) 0.059(2) -0.0108(17) 0.0229(17) 0.0019(17)
C24 0.065(2) 0.0416(17) 0.0581(19) -0.0105(16) 0.0234(16) 0.0010(16)
C25 0.062(2) 0.043(2) 0.057(2) -0.0109(19) 0.0293(18) -0.0031(19)
C26 0.0629(19) 0.0436(18) 0.0570(19) -0.0106(16) 0.0293(16) -0.0031(17)
C27 0.0640(17) 0.0451(15) 0.0579(17) -0.0103(14) 0.0287(14) -0.0030(14)
C28 0.0640(16) 0.0430(15) 0.0553(16) -0.0099(13) 0.0288(13) -0.0034(14)
C29 0.0661(18) 0.0498(17) 0.0618(18) -0.0105(15) 0.0278(15) -0.0022(15)
C30 0.0685(18) 0.0553(18) 0.0663(19) -0.0110(16) 0.0267(16) -0.0013(16)
C31 0.0695(19) 0.0583(19) 0.068(2) -0.0113(17) 0.0260(17) -0.0009(17)
C32 0.071(2) 0.060(2) 0.071(2) -0.0118(18) 0.0250(18) -0.0007(18)
C33 0.071(2) 0.062(2) 0.071(2) -0.0122(18) 0.0254(18) -0.0009(18)
C34 0.074(3) 0.069(3) 0.077(3) -0.013(3) 0.024(3) 0.000(3)
C35 0.071(2) 0.060(2) 0.070(2) -0.0118(18) 0.0259(18) -0.0010(18)
C36 0.0696(19) 0.0580(19) 0.069(2) -0.0111(17) 0.0264(17) -0.0012(17)
N1 0.076(6) 0.025(4) 0.032(4) -0.003(4) 0.033(4) 0.000(4)
N2 0.039(4) 0.021(4) 0.028(4) -0.004(3) 0.011(4) -0.003(3)
O1 0.079(5) 0.030(3) 0.032(4) -0.003(3) 0.030(4) -0.006(3)

loop_
_atom_type_symbol
_atom_type_description
_atom_type_scat_dispersion_real
_atom_type_scat_dispersion_imag
_atom_type_scat_source
C C 0.0033 0.0016 'International Tables Vol C Tables 4.2.6.8 and 6.1.1.4'
H H 0.0000 0.0000 'International Tables Vol C Tables 4.2.6.8 and 6.1.1.4'
N N 0.0061 0.0033 'International Tables Vol C Tables 4.2.6.8 and 6.1.1.4'
O O 0.0106 0.0060 'International Tables Vol C Tables 4.2.6.8 and 6.1.1.4'

loop_
_geom_angle_atom_site_label_1
_geom_angle_atom_site_label_2
_geom_angle_atom_site_label_3
_geom_angle
C6 C1 N1 110.7(8)
C6 C1 C2 120.8(9)
N1 C1 C2 128.5(9)
C3 C2 C1 118.2(9)
C3 C2 H2 120.9
C1 C2 H2 120.9
C4 C3 C2 119.5(9)
C4 C3 H3 120.3
C2 C3 H3 120.3
C5 C4 C3 121.0(9)
C5 C4 H4 119.5
C3 C4 H4 119.5
C6 C5 C4 119.9(9)
C6 C5 H5 120.0
C4 C5 H5 120.0
C5 C6 C1 120.4(9)
C5 C6 C7 132.0(9)
C1 C6 C7 107.5(8)
C6 C7 C8 103.5(8)
C6 C7 C28 114.6(8)
C8 C7 C28 112.9(8)
C6 C7 C16 116.4(8)
C8 C7 C16 108.7(8)
C28 C7 C16 101.1(7)
O1 C8 N1 124.6(8)
O1 C8 C7 128.0(8)
N1 C8 C7 107.3(8)
C10 C9 C15 121.6(9)
C10 C9 H9 119.2
C15 C9 H9 119.2
C9 C10 C11 121.5(9)
C9 C10 H10 119.2
C11 C10 H10 119.2
C13 C11 C10 117.5(9)
C13 C11 C12 124.3(8)
C10 C11 C12 118.2(7)
C11 C12 H12A 109.5
C11 C12 H12B 109.5
H12A C12 H12B 109.5
C11 C12 H12C 109.5
H12A C12 H12C 109.5
H12B C12 H12C 109.5
C11 C13 C14 120.4(9)
C11 C13 H13 119.8
C14 C13 H13 119.8
C15 C14 C13 123.0(9)
C15 C14 H14 118.5
C13 C14 H14 118.5
C14 C15 C9 115.8(9)
C14 C15 C16 122.7(7)
C9 C15 C16 121.5(8)
C17 C16 C15 118.6(8)
C17 C16 C7 102.3(7)
C15 C16 C7 112.7(7)
C17 C16 H16 107.6
C15 C16 H16 107.6
C7 C16 H16 107.6
N2 C17 C16 103.6(7)
N2 C17 C18 112.3(7)
C16 C17 C18 115.8(8)
N2 C17 H17 108.3
C16 C17 H17 108.3
C18 C17 H17 108.3
C24 C18 C19 117.7(9)
C24 C18 C17 123.0(9)
C19 C18 C17 119.3(9)
C18 C19 C20 120.3(9)
C18 C19 H19 119.9
C20 C19 H19 119.9
C21 C20 C19 119.9(10)
C21 C20 H20 120.0
C19 C20 H20 120.0
C20 C21 C23 119.2(9)
C20 C21 C22 118.8(9)
C23 C21 C22 121.9(9)
C21 C22 H22A 109.5
C21 C22 H22B 109.5
H22A C22 H22B 109.5
C21 C22 H22C 109.5
H22A C22 H22C 109.5
H22B C22 H22C 109.5
C24 C23 C21 120.4(10)
C24 C23 H23 119.8
C21 C23 H23 119.8
C23 C24 C18 122.4(10)
C23 C24 H24 118.8
C18 C24 H24 118.8
N2 C25 C26 106.0(7)
N2 C25 H25A 110.5
C26 C25 H25A 110.5
N2 C25 H25B 110.5
C26 C25 H25B 110.5
H25A C25 H25B 108.7
C27 C26 C25 102.6(7)
C27 C26 H26A 111.2
C25 C26 H26A 111.2
C27 C26 H26B 111.2
C25 C26 H26B 111.2
H26A C26 H26B 109.2
C29 C27 C28 122.7(9)
C29 C27 C26 131.1(9)
C28 C27 C26 106.0(8)
N2 C28 C27 107.0(7)
N2 C28 C7 106.8(7)
C27 C28 C7 116.1(8)
N2 C28 H28 108.9
C27 C28 H28 108.9
C7 C28 H28 108.9
C27 C29 C30 126.8(9)
C27 C29 H29 116.6
C30 C29 H29 116.6
C36 C30 C31 118.2(9)
C36 C30 C29 120.5(8)
C31 C30 C29 121.3(8)
C32 C31 C30 119.2(10)
C32 C31 H31 120.4
C30 C31 H31 120.4
C33 C32 C31 123.7(10)
C33 C32 H32 118.1
C31 C32 H32 118.1
C32 C33 C35 115.9(10)
C32 C33 C34 119.5(9)
C35 C33 C34 124.6(9)
C33 C34 H34A 109.5
C33 C34 H34B 109.5
H34A C34 H34B 109.5
C33 C34 H34C 109.5
H34A C34 H34C 109.5
H34B C34 H34C 109.5
C33 C35 C36 122.3(10)
C33 C35 H35 118.9
C36 C35 H35 118.9
C30 C36 C35 120.6(10)
C30 C36 H36 119.7
C35 C36 H36 119.7
C8 N1 C1 111.0(7)
C8 N1 H1 124.5
C1 N1 H1 124.5
C25 N2 C17 114.4(7)
C25 N2 C28 106.7(6)
C17 N2 C28 106.5(6)

loop_
_geom_bond_atom_site_label_1
_geom_bond_atom_site_label_2
_geom_bond_distance
C1 C6 1.378(11)
C1 N1 1.388(11)
C1 C2 1.402(12)
C2 C3 1.400(11)
C2 H2 0.9300
C3 C4 1.386(11)
C3 H3 0.9300
C4 C5 1.377(12)
C4 H4 0.9300
C5 C6 1.360(11)
C5 H5 0.9300
C6 C7 1.494(12)
C7 C8 1.516(12)
C7 C28 1.559(12)
C7 C16 1.579(12)
C8 O1 1.229(10)
C8 N1 1.365(10)
C9 C10 1.389(5)
C9 C15 1.394(5)
C9 H9 0.9300
C10 C11 1.390(5)
C10 H10 0.9300
C11 C13 1.384(5)
C11 C12 1.520(12)
C12 H12A 0.9600
C12 H12B 0.9600
C12 H12C 0.9600
C13 C14 1.390(5)
C13 H13 0.9300
C14 C15 1.388(5)
C14 H14 0.9300
C15 C16 1.505(12)
C16 C17 1.498(12)
C16 H16 0.9800
C17 N2 1.488(11)
C17 C18 1.537(12)
C17 H17 0.9800
C18 C24 1.352(12)
C18 C19 1.367(12)
C19 C20 1.416(12)
C19 H19 0.9300
C20 C21 1.328(12)
C20 H20 0.9300
C21 C23 1.379(12)
C21 C22 1.578(12)
C22 H22A 0.9600
C22 H22B 0.9600
C22 H22C 0.9600
C23 C24 1.345(11)
C23 H23 0.9300
C24 H24 0.9300
C25 N2 1.484(10)
C25 C26 1.539(11)
C25 H25A 0.9700
C25 H25B 0.9700
C26 C27 1.523(11)
C26 H26A 0.9700
C26 H26B 0.9700
C27 C29 1.270(12)
C27 C28 1.523(13)
C28 N2 1.511(10)
C28 H28 0.9800
C29 C30 1.491(13)
C29 H29 0.9300
C30 C36 1.386(5)
C30 C31 1.393(5)
C31 C32 1.392(5)
C31 H31 0.9300
C32 C33 1.376(5)
C32 H32 0.9300
C33 C35 1.384(5)
C33 C34 1.496(13)
C34 H34A 0.9600
C34 H34B 0.9600
C34 H34C 0.9600
C35 C36 1.394(5)
C35 H35 0.9300
C36 H36 0.9300
N1 H1 0.8600

loop_
_geom_hbond_atom_site_label_D
_geom_hbond_atom_site_label_H
_geom_hbond_atom_site_label_A
_geom_hbond_distance_DH
_geom_hbond_distance_HA
_geom_hbond_distance_DA
_geom_hbond_angle_DHA
_geom_hbond_site_symmetry_A
N1 H1 N2 0.86 2.08 2.914(9) 164.1 6_566
